data_4086617
loop_
_publ_author_name
'Tugashov, Kirill I.'
'Gribanyov, Dmitry A.'
'Dolgushin, Fedor M.'
'Smol&#x2019;yakov, Alexander F.'
'Peregudov, Alexander S.'
'Minacheva, Marija Kh.'
'Tikhonova, Irina A.'
'Shur, Vladimir B.'

_publ_section_title
;
 Coordination Chemistry of Anticrowns. Synthesis and Structures of
 Double-Decker Sandwich Complexes of the Three-Mercury Anticrown
 (o-C6F4Hg)3with Halide Anions Containing and Not Containing Coordinated
 Dibromomethane Molecules
;
_journal_issue 13
_journal_name_full Organometallics
_journal_page_first 2197
_journal_paper_doi 10.1021/acs.organomet.6b00231
_journal_volume 35
_journal_year 2016
_chemical_formula_moiety 'C36 F24 Hg6 I, C24 H20 P'
_chemical_formula_sum 'C60 H20 F24 Hg6 I P'
_chemical_formula_weight 2558.17
_space_group_crystal_system orthorhombic
_space_group_IT_number 33
_space_group_name_Hall 'P 2c -2n'
_space_group_name_H-M_alt 'P n a 21'
_symmetry_space_group_name_Hall 'P 2c -2n'
_symmetry_space_group_name_H-M 'P n a 21'
_atom_sites_solution_hydrogens geom
_atom_sites_solution_primary direct
_atom_sites_solution_secondary difmap
_audit_creation_method SHELXL-2014/7
_cell_angle_alpha 90
_cell_angle_beta 90
_cell_angle_gamma 90
_cell_formula_units_Z 4
_cell_length_a 17.7987(17)
_cell_length_b 27.770(3)
_cell_length_c 11.7368(11)
_cell_measurement_reflns_used 9985
_cell_measurement_temperature 100(2)
_cell_measurement_theta_max 29.19
_cell_measurement_theta_min 2.54
_cell_volume 5801.1(10)
_computing_cell_refinement 'Bruker SAINT'
_computing_data_collection 'Bruker APEX2'
_computing_data_reduction 'Bruker SAINT'
_computing_molecular_graphics 'Bruker SHELXTL'
_computing_publication_material 'Bruker SHELXTL'
_computing_structure_refinement 'SHELXL-2014/7 (Sheldrick, 2014)'
_computing_structure_solution 'SHELXS-97 (Sheldrick, 2008)'
_diffrn_ambient_temperature 100(2)
_diffrn_measured_fraction_theta_full 0.996
_diffrn_measured_fraction_theta_max 0.996
_diffrn_measurement_device_type 'Bruker APEX-II CCD'
_diffrn_measurement_method '\f and \w scans'
_diffrn_radiation_type MoK\a
_diffrn_radiation_wavelength 0.71073
_diffrn_reflns_av_R_equivalents 0.0791
_diffrn_reflns_av_unetI/netI 0.0635
_diffrn_reflns_Laue_measured_fraction_full 0.996
_diffrn_reflns_Laue_measured_fraction_max 0.996
_diffrn_reflns_limit_h_max 22
_diffrn_reflns_limit_h_min -22
_diffrn_reflns_limit_k_max 35
_diffrn_reflns_limit_k_min -35
_diffrn_reflns_limit_l_max 14
_diffrn_reflns_limit_l_min -14
_diffrn_reflns_number 56614
_diffrn_reflns_point_group_measured_fraction_full 0.996
_diffrn_reflns_point_group_measured_fraction_max 0.996
_diffrn_reflns_theta_full 25.242
_diffrn_reflns_theta_max 26.999
_diffrn_reflns_theta_min 1.359
_exptl_absorpt_coefficient_mu 16.499
_exptl_absorpt_correction_T_max 0.438
_exptl_absorpt_correction_T_min 0.119
_exptl_absorpt_correction_type multi-scan
_exptl_absorpt_process_details SADABS
_exptl_crystal_colour colourless
_exptl_crystal_density_diffrn 2.929
_exptl_crystal_description prism
_exptl_crystal_F_000 4576
_exptl_crystal_size_max 0.320
_exptl_crystal_size_mid 0.120
_exptl_crystal_size_min 0.060
_refine_diff_density_max 3.821
_refine_diff_density_min -2.175
_refine_diff_density_rms 0.322
_refine_ls_abs_structure_details
; 
 Refined as an inversion twin. 
;
_refine_ls_abs_structure_Flack 0.214(13)
_refine_ls_extinction_method none
_refine_ls_goodness_of_fit_ref 1.073
_refine_ls_hydrogen_treatment constr
_refine_ls_matrix_type full
_refine_ls_number_parameters 638
_refine_ls_number_reflns 12556
_refine_ls_number_restraints 1
_refine_ls_restrained_S_all 1.073
_refine_ls_R_factor_all 0.0638
_refine_ls_R_factor_gt 0.0493
_refine_ls_shift/su_max 0.001
_refine_ls_shift/su_mean 0.000
_refine_ls_structure_factor_coef Fsqd
_refine_ls_weighting_details 'w=1/[\s^2^(Fo^2^)+(0.0366P)^2^+145.2516P] where P=(Fo^2^+2Fc^2^)/3'
_refine_ls_weighting_scheme calc
_refine_ls_wR_factor_gt 0.1053
_refine_ls_wR_factor_ref 0.1132
_reflns_Friedel_coverage 0.905
_reflns_Friedel_fraction_full 0.996
_reflns_Friedel_fraction_max 0.997
_reflns_number_gt 10942
_reflns_number_total 12556
_reflns_threshold_expression 'I > 2\s(I)'
_cod_data_source_file om6b00231_si_002.cif
_cod_data_source_block a
_cod_original_cell_volume 5801.1(9)
_cod_database_code 4086617
_shelx_shelxl_version_number 2014/7
_shelx_space_group_comment
; 
The symmetry employed for this shelxl refinement is uniquely defined 
by the following loop, which should always be used as a source of 
symmetry information in preference to the above space-group names. 
They are only intended as comments. 
;
_shelx_estimated_absorpt_t_min 0.077
_shelx_estimated_absorpt_t_max 0.438

loop_
_space_group_symop_operation_xyz
'x, y, z'
'-x, -y, z+1/2'
'x+1/2, -y+1/2, z'
'-x+1/2, y+1/2, z+1/2'

loop_
_atom_site_label
_atom_site_type_symbol
_atom_site_fract_x
_atom_site_fract_y
_atom_site_fract_z
_atom_site_U_iso_or_equiv
_atom_site_adp_type
_atom_site_occupancy
_atom_site_site_symmetry_order
_atom_site_calc_flag
_atom_site_refinement_flags_posn
_atom_site_refinement_flags_adp
I1 I 0.19472(8) 0.77564(5) 0.02816(13) 0.0202(3) Uani 1 1 d . .
Hg1 Hg 0.02874(5) 0.75904(3) -0.08265(7) 0.02077(19) Uani 1 1 d . .
Hg2 Hg 0.05273(5) 0.80630(3) 0.19683(7) 0.02013(18) Uani 1 1 d . .
Hg3 Hg 0.09747(5) 0.68148(3) 0.13758(7) 0.02049(19) Uani 1 1 d . .
Hg4 Hg 0.29591(5) 0.71719(3) -0.17619(8) 0.02160(19) Uani 1 1 d . .
Hg5 Hg 0.36769(5) 0.81902(3) -0.01960(9) 0.0246(2) Uani 1 1 d . .
Hg6 Hg 0.33584(5) 0.70503(3) 0.11975(8) 0.02252(19) Uani 1 1 d . .
F3 F -0.0143(9) 0.9142(6) 0.1932(14) 0.036(4) Uani 1 1 d . .
F4 F -0.0620(9) 0.9699(5) 0.0236(15) 0.039(4) Uani 1 1 d . .
F5 F -0.0731(9) 0.9350(6) -0.1929(13) 0.036(4) Uani 1 1 d . .
F6 F -0.0370(8) 0.8426(6) -0.2345(12) 0.034(4) Uani 1 1 d . .
F9 F 0.1524(9) 0.6368(5) 0.3699(12) 0.030(3) Uani 1 1 d . .
F10 F 0.1629(9) 0.6712(6) 0.5848(12) 0.033(4) Uani 1 1 d . .
F11 F 0.1266(8) 0.7651(6) 0.6266(12) 0.031(3) Uani 1 1 d . .
F12 F 0.0818(8) 0.8223(5) 0.4573(12) 0.028(3) Uani 1 1 d . .
F15 F 0.0103(8) 0.6968(5) -0.3032(12) 0.031(3) Uani 1 1 d . .
F16 F 0.0241(9) 0.6030(6) -0.3472(14) 0.039(4) Uani 1 1 d . .
F17 F 0.0677(9) 0.5419(5) -0.1785(15) 0.036(4) Uani 1 1 d . .
F18 F 0.0950(9) 0.5747(5) 0.0348(14) 0.031(3) Uani 1 1 d . .
F21 F 0.3722(10) 0.9068(6) -0.1851(17) 0.044(4) Uani 1 1 d . .
F22 F 0.3330(11) 0.9161(6) -0.4076(17) 0.053(5) Uani 1 1 d . .
F23 F 0.2851(11) 0.8385(7) -0.5311(14) 0.048(5) Uani 1 1 d . .
F24 F 0.2802(9) 0.7517(6) -0.4324(12) 0.036(4) Uani 1 1 d . .
F27 F 0.3918(9) 0.7167(6) 0.3712(13) 0.038(4) Uani 1 1 d . .
F28 F 0.4477(11) 0.7910(7) 0.4924(14) 0.052(5) Uani 1 1 d . .
F29 F 0.4679(11) 0.8772(7) 0.3872(17) 0.057(5) Uani 1 1 d . .
F30 F 0.4332(9) 0.8903(5) 0.1700(15) 0.038(4) Uani 1 1 d . .
F33 F 0.2427(9) 0.6151(6) -0.2625(11) 0.031(3) Uani 1 1 d . .
F34 F 0.2274(9) 0.5293(5) -0.1601(14) 0.035(4) Uani 1 1 d . .
F35 F 0.2539(9) 0.5203(5) 0.0659(14) 0.037(4) Uani 1 1 d . .
F36 F 0.2989(9) 0.5960(6) 0.1886(14) 0.035(4) Uani 1 1 d . .
C1 C 0.0017(13) 0.8285(9) -0.041(2) 0.024(2) Uani 1 1 d . .
C2 C 0.0060(13) 0.8480(9) 0.066(2) 0.024(2) Uani 1 1 d . .
C3 C -0.0159(14) 0.8943(9) 0.086(2) 0.024(2) Uani 1 1 d . .
C4 C -0.0421(13) 0.9239(9) 0.001(2) 0.024(2) Uani 1 1 d . .
C5 C -0.0460(13) 0.9068(9) -0.109(2) 0.024(2) Uani 1 1 d . .
C6 C -0.0274(13) 0.8586(9) -0.130(2) 0.024(2) Uani 1 1 d . .
C7 C 0.0925(13) 0.7596(9) 0.327(2) 0.021(2) Uani 1 1 d . .
C8 C 0.1093(13) 0.7113(9) 0.3019(19) 0.021(2) Uani 1 1 d . .
C9 C 0.1346(13) 0.6818(9) 0.3868(19) 0.021(2) Uani 1 1 d . .
C10 C 0.1395(13) 0.7007(9) 0.4991(19) 0.021(2) Uani 1 1 d . .
C11 C 0.1231(13) 0.7465(9) 0.5205(19) 0.021(2) Uani 1 1 d . .
C12 C 0.1000(13) 0.7770(9) 0.4322(19) 0.021(2) Uani 1 1 d . .
C13 C 0.0719(14) 0.6553(9) -0.024(2) 0.026(2) Uani 1 1 d . .
C14 C 0.0473(14) 0.6876(9) -0.113(2) 0.026(2) Uani 1 1 d . .
C15 C 0.0325(14) 0.6685(9) -0.217(2) 0.026(2) Uani 1 1 d . .
C16 C 0.0391(14) 0.6203(9) -0.241(2) 0.026(2) Uani 1 1 d . .
C17 C 0.0613(14) 0.5893(9) -0.156(2) 0.026(2) Uani 1 1 d . .
C18 C 0.0761(14) 0.6077(9) -0.046(2) 0.026(2) Uani 1 1 d . .
C19 C 0.3186(15) 0.7834(10) -0.254(3) 0.032(2) Uani 1 1 d . .
C20 C 0.3420(15) 0.8238(10) -0.190(3) 0.032(2) Uani 1 1 d . .
C21 C 0.3484(15) 0.8674(10) -0.246(3) 0.032(2) Uani 1 1 d . .
C22 C 0.3288(14) 0.8736(9) -0.359(3) 0.032(2) Uani 1 1 d . .
C23 C 0.3060(15) 0.8337(10) -0.418(3) 0.032(2) Uani 1 1 d . .
C24 C 0.2991(14) 0.7893(9) -0.368(3) 0.032(2) Uani 1 1 d . .
C25 C 0.3919(14) 0.8088(10) 0.150(2) 0.031(2) Uani 1 1 d . .
C26 C 0.3866(14) 0.7638(10) 0.201(2) 0.031(2) Uani 1 1 d . .
C27 C 0.3999(14) 0.7582(10) 0.318(2) 0.031(2) Uani 1 1 d . .
C28 C 0.4331(15) 0.7972(10) 0.378(2) 0.031(2) Uani 1 1 d . .
C29 C 0.4394(14) 0.8404(10) 0.330(2) 0.031(2) Uani 1 1 d . .
C30 C 0.4218(14) 0.8469(10) 0.211(2) 0.031(2) Uani 1 1 d . .
C31 C 0.2952(13) 0.6472(9) 0.028(2) 0.024(2) Uani 1 1 d . .
C32 C 0.2800(13) 0.6513(9) -0.093(2) 0.024(2) Uani 1 1 d . .
C33 C 0.2582(13) 0.6115(9) -0.150(2) 0.024(2) Uani 1 1 d . .
C34 C 0.2483(14) 0.5682(9) -0.101(2) 0.024(2) Uani 1 1 d . .
C35 C 0.2623(13) 0.5630(9) 0.016(2) 0.024(2) Uani 1 1 d . .
C36 C 0.2835(14) 0.6031(9) 0.075(2) 0.024(2) Uani 1 1 d . .
P1 P 0.2910(4) 0.4861(2) 0.4782(6) 0.0227(13) Uani 1 1 d . .
C37 C 0.3403(13) 0.5420(8) 0.480(2) 0.020(5) Uani 1 1 d . .
C38 C 0.4190(14) 0.5424(10) 0.465(2) 0.028(6) Uani 1 1 d . .
H38A H 0.4454 0.5136 0.4477 0.034 Uiso 1 1 calc R U
C39 C 0.4561(15) 0.5847(9) 0.475(2) 0.030(6) Uani 1 1 d . .
H39A H 0.5086 0.5858 0.4609 0.036 Uiso 1 1 calc R U
C40 C 0.4186(16) 0.6266(10) 0.505(2) 0.031(6) Uani 1 1 d . .
H40A H 0.4459 0.6556 0.5168 0.037 Uiso 1 1 calc R U
C41 C 0.3434(15) 0.6263(10) 0.519(2) 0.031(6) Uani 1 1 d . .
H41A H 0.3181 0.6555 0.5360 0.038 Uiso 1 1 calc R U
C42 C 0.3020(15) 0.5841(9) 0.507(2) 0.027(6) Uani 1 1 d . .
H42A H 0.2490 0.5840 0.5177 0.033 Uiso 1 1 calc R U
C43 C 0.1922(13) 0.4986(8) 0.455(2) 0.023(5) Uani 1 1 d . .
C44 C 0.1425(16) 0.4978(11) 0.549(3) 0.040(7) Uani 1 1 d . .
H44A H 0.1601 0.4895 0.6226 0.048 Uiso 1 1 calc R U
C45 C 0.069(2) 0.5089(12) 0.532(4) 0.053(9) Uani 1 1 d . .
H45A H 0.0347 0.5069 0.5931 0.063 Uiso 1 1 calc R U
C46 C 0.0454(17) 0.5232(10) 0.426(4) 0.058(12) Uani 1 1 d . .
H46A H -0.0055 0.5325 0.4152 0.070 Uiso 1 1 calc R U
C47 C 0.0930(19) 0.5243(10) 0.336(3) 0.049(9) Uani 1 1 d . .
H47A H 0.0747 0.5335 0.2629 0.059 Uiso 1 1 calc R U
C48 C 0.1677(19) 0.5121(10) 0.348(3) 0.044(8) Uani 1 1 d . .
H48A H 0.2012 0.5130 0.2853 0.052 Uiso 1 1 calc R U
C49 C 0.3262(14) 0.4497(9) 0.368(2) 0.023(5) Uani 1 1 d . .
C50 C 0.349(2) 0.4709(10) 0.263(2) 0.042(8) Uani 1 1 d . .
H50A H 0.3511 0.5050 0.2556 0.051 Uiso 1 1 calc R U
C51 C 0.3695(18) 0.4421(10) 0.173(2) 0.036(4) Uani 1 1 d . .
H51A H 0.3838 0.4569 0.1033 0.043 Uiso 1 1 calc R U
C52 C 0.3696(18) 0.3926(10) 0.180(2) 0.036(4) Uani 1 1 d . .
H52A H 0.3824 0.3734 0.1158 0.043 Uiso 1 1 calc R U
C53 C 0.3501(18) 0.3713(10) 0.285(2) 0.036(4) Uani 1 1 d . .
H53A H 0.3517 0.3374 0.2941 0.043 Uiso 1 1 calc R U
C54 C 0.3290(14) 0.4000(9) 0.374(2) 0.024(5) Uani 1 1 d . .
H54A H 0.3155 0.3850 0.4434 0.029 Uiso 1 1 calc R U
C55 C 0.3027(14) 0.4566(8) 0.615(2) 0.024(5) Uani 1 1 d . .
C56 C 0.2611(17) 0.4153(11) 0.638(2) 0.040(7) Uani 1 1 d . .
H56A H 0.2269 0.4032 0.5824 0.048 Uiso 1 1 calc R U
C57 C 0.2697(18) 0.3919(11) 0.742(2) 0.036(7) Uani 1 1 d . .
H57A H 0.2409 0.3640 0.7591 0.043 Uiso 1 1 calc R U
C58 C 0.3202(15) 0.4094(10) 0.820(2) 0.030(6) Uani 1 1 d . .
H58A H 0.3277 0.3936 0.8913 0.036 Uiso 1 1 calc R U
C59 C 0.3595(18) 0.4502(11) 0.794(3) 0.039(7) Uani 1 1 d . .
H59A H 0.3930 0.4630 0.8489 0.047 Uiso 1 1 calc R U
C60 C 0.3529(14) 0.4740(10) 0.690(2) 0.029(6) Uani 1 1 d . .
H60A H 0.3826 0.5015 0.6725 0.035 Uiso 1 1 calc R U

loop_
_atom_site_aniso_label
_atom_site_aniso_U_11
_atom_site_aniso_U_22
_atom_site_aniso_U_33
_atom_site_aniso_U_23
_atom_site_aniso_U_13
_atom_site_aniso_U_12
I1 0.0166(7) 0.0243(8) 0.0195(7) 0.0025(6) 0.0010(6) 0.0006(6)
Hg1 0.0202(4) 0.0266(5) 0.0155(4) 0.0007(4) -0.0007(4) 0.0018(4)
Hg2 0.0195(4) 0.0242(4) 0.0166(4) 0.0009(4) -0.0011(4) 0.0026(3)
Hg3 0.0218(4) 0.0243(4) 0.0153(4) 0.0008(4) -0.0007(4) 0.0011(4)
Hg4 0.0212(4) 0.0256(4) 0.0180(4) 0.0027(4) 0.0002(4) 0.0014(4)
Hg5 0.0205(4) 0.0261(5) 0.0272(5) 0.0003(4) 0.0019(4) -0.0002(4)
Hg6 0.0238(5) 0.0271(5) 0.0167(4) 0.0016(4) -0.0029(4) 0.0014(4)
F3 0.038(9) 0.040(9) 0.029(8) -0.008(7) 0.000(7) 0.006(7)
F4 0.036(9) 0.024(8) 0.055(11) 0.006(7) -0.007(8) 0.006(7)
F5 0.030(9) 0.048(10) 0.029(8) 0.021(7) 0.004(7) 0.008(7)
F6 0.026(8) 0.060(11) 0.017(7) 0.004(7) 0.005(6) -0.002(7)
F9 0.039(9) 0.033(8) 0.020(7) 0.006(6) -0.005(6) 0.009(7)
F10 0.038(9) 0.042(9) 0.018(7) 0.016(6) -0.002(6) 0.017(7)
F11 0.038(8) 0.046(9) 0.008(6) -0.005(6) -0.002(6) 0.000(7)
F12 0.033(8) 0.029(8) 0.022(7) -0.009(6) 0.002(6) 0.001(6)
F15 0.039(9) 0.041(8) 0.012(6) 0.004(6) -0.009(6) -0.004(7)
F16 0.039(9) 0.047(10) 0.031(8) -0.014(7) -0.004(7) -0.002(7)
F17 0.038(9) 0.030(8) 0.041(9) -0.009(7) 0.003(8) -0.006(7)
F18 0.034(9) 0.023(7) 0.036(8) 0.002(6) -0.003(7) -0.001(6)
F21 0.042(10) 0.028(8) 0.062(12) 0.003(8) 0.012(9) -0.004(7)
F22 0.057(12) 0.040(10) 0.061(13) 0.027(9) 0.017(10) 0.013(9)
F23 0.054(12) 0.065(12) 0.025(8) 0.021(9) 0.011(8) 0.028(9)
F24 0.042(10) 0.054(10) 0.013(7) -0.001(7) 0.004(7) 0.004(8)
F27 0.039(10) 0.054(11) 0.023(7) 0.000(7) -0.012(7) 0.013(8)
F28 0.051(12) 0.081(13) 0.024(9) -0.020(9) -0.014(8) 0.014(10)
F29 0.046(11) 0.069(13) 0.056(13) -0.025(10) -0.019(9) -0.014(10)
F30 0.028(9) 0.030(8) 0.056(12) -0.008(7) 0.010(7) 0.000(6)
F33 0.038(9) 0.045(9) 0.012(7) 0.002(6) -0.006(6) 0.000(7)
F34 0.039(9) 0.025(8) 0.040(9) -0.010(7) -0.005(8) 0.004(6)
F35 0.038(9) 0.031(8) 0.043(10) 0.008(7) -0.007(8) -0.011(7)
F36 0.038(9) 0.035(8) 0.032(8) 0.008(7) 0.005(7) 0.010(7)
C1 0.014(5) 0.035(6) 0.023(5) 0.003(4) -0.002(4) 0.002(4)
C2 0.014(5) 0.035(6) 0.023(5) 0.003(4) -0.002(4) 0.002(4)
C3 0.014(5) 0.035(6) 0.023(5) 0.003(4) -0.002(4) 0.002(4)
C4 0.014(5) 0.035(6) 0.023(5) 0.003(4) -0.002(4) 0.002(4)
C5 0.014(5) 0.035(6) 0.023(5) 0.003(4) -0.002(4) 0.002(4)
C6 0.014(5) 0.035(6) 0.023(5) 0.003(4) -0.002(4) 0.002(4)
C7 0.016(5) 0.035(5) 0.012(4) 0.006(4) -0.007(3) 0.001(4)
C8 0.016(5) 0.035(5) 0.012(4) 0.006(4) -0.007(3) 0.001(4)
C9 0.016(5) 0.035(5) 0.012(4) 0.006(4) -0.007(3) 0.001(4)
C10 0.016(5) 0.035(5) 0.012(4) 0.006(4) -0.007(3) 0.001(4)
C11 0.016(5) 0.035(5) 0.012(4) 0.006(4) -0.007(3) 0.001(4)
C12 0.016(5) 0.035(5) 0.012(4) 0.006(4) -0.007(3) 0.001(4)
C13 0.020(5) 0.028(5) 0.030(5) -0.002(4) 0.000(4) -0.001(4)
C14 0.020(5) 0.028(5) 0.030(5) -0.002(4) 0.000(4) -0.001(4)
C15 0.020(5) 0.028(5) 0.030(5) -0.002(4) 0.000(4) -0.001(4)
C16 0.020(5) 0.028(5) 0.030(5) -0.002(4) 0.000(4) -0.001(4)
C17 0.020(5) 0.028(5) 0.030(5) -0.002(4) 0.000(4) -0.001(4)
C18 0.020(5) 0.028(5) 0.030(5) -0.002(4) 0.000(4) -0.001(4)
C19 0.022(5) 0.031(5) 0.044(7) 0.010(5) 0.010(5) 0.010(4)
C20 0.022(5) 0.031(5) 0.044(7) 0.010(5) 0.010(5) 0.010(4)
C21 0.022(5) 0.031(5) 0.044(7) 0.010(5) 0.010(5) 0.010(4)
C22 0.022(5) 0.031(5) 0.044(7) 0.010(5) 0.010(5) 0.010(4)
C23 0.022(5) 0.031(5) 0.044(7) 0.010(5) 0.010(5) 0.010(4)
C24 0.022(5) 0.031(5) 0.044(7) 0.010(5) 0.010(5) 0.010(4)
C25 0.019(5) 0.043(6) 0.030(6) -0.011(5) 0.003(5) 0.002(5)
C26 0.019(5) 0.043(6) 0.030(6) -0.011(5) 0.003(5) 0.002(5)
C27 0.019(5) 0.043(6) 0.030(6) -0.011(5) 0.003(5) 0.002(5)
C28 0.019(5) 0.043(6) 0.030(6) -0.011(5) 0.003(5) 0.002(5)
C29 0.019(5) 0.043(6) 0.030(6) -0.011(5) 0.003(5) 0.002(5)
C30 0.019(5) 0.043(6) 0.030(6) -0.011(5) 0.003(5) 0.002(5)
C31 0.016(5) 0.026(5) 0.028(5) 0.002(4) -0.003(4) 0.000(4)
C32 0.016(5) 0.026(5) 0.028(5) 0.002(4) -0.003(4) 0.000(4)
C33 0.016(5) 0.026(5) 0.028(5) 0.002(4) -0.003(4) 0.000(4)
C34 0.016(5) 0.026(5) 0.028(5) 0.002(4) -0.003(4) 0.000(4)
C35 0.016(5) 0.026(5) 0.028(5) 0.002(4) -0.003(4) 0.000(4)
C36 0.016(5) 0.026(5) 0.028(5) 0.002(4) -0.003(4) 0.000(4)
P1 0.025(3) 0.025(3) 0.018(3) 0.000(3) -0.002(3) 0.000(2)
C37 0.022(12) 0.023(12) 0.014(10) 0.006(9) -0.002(10) -0.003(9)
C38 0.021(13) 0.038(15) 0.025(13) 0.007(11) -0.001(10) 0.003(11)
C39 0.028(14) 0.029(13) 0.032(14) 0.009(11) -0.001(12) -0.006(11)
C40 0.035(15) 0.028(14) 0.030(14) 0.005(11) -0.008(12) 0.000(11)
C41 0.028(14) 0.043(16) 0.022(13) -0.003(12) 0.001(11) 0.010(12)
C42 0.026(13) 0.029(13) 0.027(14) 0.005(11) 0.002(11) -0.008(11)
C43 0.014(11) 0.021(12) 0.036(15) -0.010(10) -0.006(10) 0.004(9)
C44 0.031(16) 0.046(18) 0.043(18) -0.020(15) -0.003(13) 0.001(13)
C45 0.05(2) 0.038(18) 0.07(2) -0.023(18) -0.001(19) 0.003(15)
C46 0.027(17) 0.015(13) 0.13(4) -0.026(19) -0.02(2) 0.000(12)
C47 0.05(2) 0.030(16) 0.07(2) 0.004(16) -0.029(19) -0.001(14)
C48 0.05(2) 0.023(14) 0.05(2) -0.001(13) -0.025(16) 0.012(13)
C49 0.023(13) 0.034(14) 0.013(11) 0.004(10) 0.006(9) 0.002(10)
C50 0.08(2) 0.020(13) 0.023(14) 0.000(11) 0.016(15) 0.010(14)
C51 0.057(11) 0.031(8) 0.019(8) 0.000(6) 0.013(7) 0.004(8)
C52 0.057(11) 0.031(8) 0.019(8) 0.000(6) 0.013(7) 0.004(8)
C53 0.057(11) 0.031(8) 0.019(8) 0.000(6) 0.013(7) 0.004(8)
C54 0.022(13) 0.035(14) 0.014(11) -0.009(10) 0.004(9) -0.009(11)
C55 0.025(13) 0.022(11) 0.024(12) 0.002(10) 0.000(11) -0.001(10)
C56 0.050(18) 0.059(19) 0.013(12) 0.000(13) -0.005(13) -0.023(15)
C57 0.049(18) 0.044(17) 0.015(12) 0.007(11) 0.010(12) -0.017(14)
C58 0.036(15) 0.046(16) 0.008(10) -0.005(11) 0.004(11) -0.009(12)
C59 0.043(18) 0.039(16) 0.035(16) 0.005(13) -0.015(13) -0.006(13)
C60 0.025(13) 0.036(14) 0.027(13) 0.002(12) 0.000(11) -0.009(11)

loop_
_atom_type_symbol
_atom_type_description
_atom_type_scat_dispersion_real
_atom_type_scat_dispersion_imag
_atom_type_scat_source
C C 0.0033 0.0016 'International Tables Vol C Tables 4.2.6.8 and 6.1.1.4'
H H 0.0000 0.0000 'International Tables Vol C Tables 4.2.6.8 and 6.1.1.4'
F F 0.0171 0.0103 'International Tables Vol C Tables 4.2.6.8 and 6.1.1.4'
P P 0.1023 0.0942 'International Tables Vol C Tables 4.2.6.8 and 6.1.1.4'
I I -0.4742 1.8119 'International Tables Vol C Tables 4.2.6.8 and 6.1.1.4'
Hg Hg -2.3894 9.2266 'International Tables Vol C Tables 4.2.6.8 and 6.1.1.4'

loop_
_geom_angle_atom_site_label_1
_geom_angle_atom_site_label_2
_geom_angle_atom_site_label_3
_geom_angle
Hg1 I1 Hg2 65.45(4)
Hg1 I1 Hg5 144.68(5)
Hg2 I1 Hg5 134.93(5)
Hg1 I1 Hg6 136.20(5)
Hg2 I1 Hg6 121.82(5)
Hg5 I1 Hg6 64.99(4)
Hg1 I1 Hg3 65.12(3)
Hg2 I1 Hg3 65.37(3)
Hg5 I1 Hg3 144.05(5)
Hg6 I1 Hg3 79.07(4)
Hg1 I1 Hg4 97.51(4)
Hg2 I1 Hg4 160.57(5)
Hg5 I1 Hg4 64.44(4)
Hg6 I1 Hg4 63.44(3)
Hg3 I1 Hg4 99.73(4)
C14 Hg1 C1 174.3(10)
C14 Hg1 I1 93.5(7)
C1 Hg1 I1 89.1(7)
C2 Hg2 C7 175.0(9)
C2 Hg2 I1 90.5(7)
C7 Hg2 I1 91.0(7)
C13 Hg3 C8 172.7(9)
C13 Hg3 I1 92.1(7)
C8 Hg3 I1 89.6(7)
C19 Hg4 C32 176.2(11)
C19 Hg4 I1 89.3(8)
C32 Hg4 I1 90.9(7)
C20 Hg5 C25 175.7(11)
C20 Hg5 I1 88.9(7)
C25 Hg5 I1 88.9(7)
C31 Hg6 C26 174.1(10)
C31 Hg6 I1 91.5(7)
C26 Hg6 I1 90.8(7)
C2 C1 C6 117(2)
C2 C1 Hg1 125.2(18)
C6 C1 Hg1 117.6(18)
C3 C2 C1 121(2)
C3 C2 Hg2 120.9(18)
C1 C2 Hg2 118.3(18)
C2 C3 F3 122(2)
C2 C3 C4 123(2)
F3 C3 C4 116(2)
F4 C4 C3 121(2)
F4 C4 C5 120(2)
C3 C4 C5 119(2)
F5 C5 C4 120(2)
F5 C5 C6 121(2)
C4 C5 C6 119(2)
F6 C6 C5 117(2)
F6 C6 C1 122(2)
C5 C6 C1 121(2)
C12 C7 C8 121(2)
C12 C7 Hg2 118.6(18)
C8 C7 Hg2 120.4(16)
C9 C8 C7 120(2)
C9 C8 Hg3 117.7(18)
C7 C8 Hg3 122.8(16)
F9 C9 C8 123(2)
F9 C9 C10 119(2)
C8 C9 C10 118(2)
C11 C10 F10 120(2)
C11 C10 C9 121(2)
F10 C10 C9 119(2)
C10 C11 F11 122(2)
C10 C11 C12 120(2)
F11 C11 C12 118(2)
F12 C12 C7 121(2)
F12 C12 C11 119(2)
C7 C12 C11 120(2)
C18 C13 C14 119(2)
C18 C13 Hg3 120(2)
C14 C13 Hg3 120.6(18)
C15 C14 C13 118(2)
C15 C14 Hg1 120(2)
C13 C14 Hg1 121.6(18)
F15 C15 C14 120(2)
F15 C15 C16 117(2)
C14 C15 C16 123(2)
F16 C16 C15 121(2)
F16 C16 C17 120(2)
C15 C16 C17 119(2)
F17 C17 C16 120(2)
F17 C17 C18 121(2)
C16 C17 C18 119(2)
C13 C18 F18 123(2)
C13 C18 C17 121(2)
F18 C18 C17 116(2)
C24 C19 C20 119(3)
C24 C19 Hg4 118(2)
C20 C19 Hg4 122(2)
C21 C20 C19 118(3)
C21 C20 Hg5 120(2)
C19 C20 Hg5 122(2)
C22 C21 F21 119(2)
C22 C21 C20 123(3)
F21 C21 C20 118(3)
F22 C22 C23 121(3)
F22 C22 C21 121(3)
C23 C22 C21 118(3)
C24 C23 C22 122(3)
C24 C23 F23 118(3)
C22 C23 F23 119(2)
F24 C24 C23 119(3)
F24 C24 C19 121(2)
C23 C24 C19 120(3)
C30 C25 C26 119(3)
C30 C25 Hg5 118(2)
C26 C25 Hg5 122(2)
C25 C26 C27 121(3)
C25 C26 Hg6 122(2)
C27 C26 Hg6 116(2)
F27 C27 C26 123(2)
F27 C27 C28 119(3)
C26 C27 C28 118(3)
C29 C28 F28 120(2)
C29 C28 C27 121(3)
F28 C28 C27 117(3)
F29 C29 C28 121(3)
F29 C29 C30 118(3)
C28 C29 C30 120(3)
F30 C30 C25 125(3)
F30 C30 C29 116(2)
C25 C30 C29 119(3)
C36 C31 C32 116(2)
C36 C31 Hg6 123.3(19)
C32 C31 Hg6 120.8(18)
C33 C32 C31 118(2)
C33 C32 Hg4 121.7(19)
C31 C32 Hg4 120.1(18)
C34 C33 C32 124(2)
C34 C33 F33 117(2)
C32 C33 F33 119(2)
F34 C34 C33 123(2)
F34 C34 C35 118(2)
C33 C34 C35 119(2)
F35 C35 C36 123(2)
F35 C35 C34 120(2)
C36 C35 C34 117(2)
C31 C36 C35 125(2)
C31 C36 F36 119(2)
C35 C36 F36 115(2)
C49 P1 C37 109.7(12)
C49 P1 C55 110.5(12)
C37 P1 C55 109.0(11)
C49 P1 C43 110.3(12)
C37 P1 C43 108.2(11)
C55 P1 C43 109.2(12)
C42 C37 C38 121(2)
C42 C37 P1 119.6(18)
C38 C37 P1 119.5(19)
C39 C38 C37 119(2)
C39 C38 H38A 120.7
C37 C38 H38A 120.7
C38 C39 C40 121(3)
C38 C39 H39A 119.5
C40 C39 H39A 119.5
C41 C40 C39 120(3)
C41 C40 H40A 120.0
C39 C40 H40A 120.0
C40 C41 C42 121(3)
C40 C41 H41A 119.3
C42 C41 H41A 119.3
C37 C42 C41 118(2)
C37 C42 H42A 121.0
C41 C42 H42A 121.0
C48 C43 C44 121(3)
C48 C43 P1 120(2)
C44 C43 P1 120(2)
C45 C44 C43 119(3)
C45 C44 H44A 120.4
C43 C44 H44A 120.4
C44 C45 C46 120(4)
C44 C45 H45A 120.1
C46 C45 H45A 120.1
C47 C46 C45 121(3)
C47 C46 H46A 119.4
C45 C46 H46A 119.4
C46 C47 C48 121(3)
C46 C47 H47A 119.5
C48 C47 H47A 119.5
C47 C48 C43 118(3)
C47 C48 H48A 121.1
C43 C48 H48A 121.1
C54 C49 C50 116(2)
C54 C49 P1 123.5(18)
C50 C49 P1 120(2)
C51 C50 C49 120(2)
C51 C50 H50A 120.0
C49 C50 H50A 120.0
C50 C51 C52 122(3)
C50 C51 H51A 118.8
C52 C51 H51A 118.8
C51 C52 C53 118(2)
C51 C52 H52A 121.0
C53 C52 H52A 121.0
C54 C53 C52 119(3)
C54 C53 H53A 120.3
C52 C53 H53A 120.3
C53 C54 C49 124(2)
C53 C54 H54A 118.1
C49 C54 H54A 118.1
C60 C55 C56 122(2)
C60 C55 P1 119.5(19)
C56 C55 P1 119(2)
C55 C56 C57 120(3)
C55 C56 H56A 120.2
C57 C56 H56A 120.2
C58 C57 C56 120(3)
C58 C57 H57A 120.2
C56 C57 H57A 120.2
C59 C58 C57 118(3)
C59 C58 H58A 120.8
C57 C58 H58A 120.8
C58 C59 C60 123(3)
C58 C59 H59A 118.3
C60 C59 H59A 118.3
C55 C60 C59 117(2)
C55 C60 H60A 121.3
C59 C60 H60A 121.3

loop_
_geom_bond_atom_site_label_1
_geom_bond_atom_site_label_2
_geom_bond_distance
I1 Hg1 3.2606(17)
I1 Hg2 3.3212(18)
I1 Hg5 3.3530(18)
I1 Hg6 3.3629(17)
I1 Hg3 3.3886(17)
I1 Hg4 3.4104(17)
Hg1 C14 2.04(3)
Hg1 C1 2.05(3)
Hg2 C2 2.09(2)
Hg2 C7 2.12(2)
Hg3 C13 2.08(3)
Hg3 C8 2.11(2)
Hg4 C19 2.09(3)
Hg4 C32 2.09(2)
Hg5 C20 2.05(3)
Hg5 C25 2.05(3)
Hg6 C31 2.06(2)
Hg6 C26 2.10(3)
F3 C3 1.37(3)
F4 C4 1.35(3)
F5 C5 1.34(3)
F6 C6 1.32(3)
F9 C9 1.30(3)
F10 C10 1.36(3)
F11 C11 1.35(3)
F12 C12 1.33(3)
F15 C15 1.34(3)
F16 C16 1.36(3)
F17 C17 1.35(3)
F18 C18 1.36(3)
F21 C21 1.38(3)
F22 C22 1.31(3)
F23 C23 1.38(3)
F24 C24 1.33(3)
F27 C27 1.32(3)
F28 C28 1.38(3)
F29 C29 1.32(3)
F30 C30 1.31(3)
F33 C33 1.35(3)
F34 C34 1.34(3)
F35 C35 1.33(3)
F36 C36 1.38(3)
C1 C2 1.38(4)
C1 C6 1.43(3)
C2 C3 1.36(4)
C3 C4 1.38(3)
C4 C5 1.38(3)
C5 C6 1.40(4)
C7 C12 1.34(3)
C7 C8 1.41(3)
C8 C9 1.37(3)
C9 C10 1.42(3)
C10 C11 1.33(3)
C11 C12 1.40(3)
C13 C18 1.35(3)
C13 C14 1.45(4)
C14 C15 1.36(4)
C15 C16 1.37(3)
C16 C17 1.37(4)
C17 C18 1.41(4)
C19 C24 1.40(4)
C19 C20 1.41(4)
C20 C21 1.38(4)
C21 C22 1.38(4)
C22 C23 1.37(4)
C23 C24 1.37(4)
C25 C30 1.38(4)
C25 C26 1.39(4)
C26 C27 1.40(4)
C27 C28 1.42(4)
C28 C29 1.33(4)
C29 C30 1.45(4)
C31 C36 1.36(3)
C31 C32 1.46(4)
C32 C33 1.35(3)
C33 C34 1.34(3)
C34 C35 1.41(4)
C35 C36 1.36(4)
P1 C49 1.76(3)
P1 C37 1.78(2)
P1 C55 1.81(3)
P1 C43 1.81(2)
C37 C42 1.39(4)
C37 C38 1.41(3)
C38 C39 1.35(4)
C38 H38A 0.9500
C39 C40 1.39(4)
C39 H39A 0.9500
C40 C41 1.35(4)
C40 H40A 0.9500
C41 C42 1.39(4)
C41 H41A 0.9500
C42 H42A 0.9500
C43 C48 1.38(4)
C43 C44 1.41(4)
C44 C45 1.35(4)
C44 H44A 0.9500
C45 C46 1.38(6)
C45 H45A 0.9500
C46 C47 1.35(5)
C46 H46A 0.9500
C47 C48 1.38(4)
C47 H47A 0.9500
C48 H48A 0.9500
C49 C54 1.38(4)
C49 C50 1.42(4)
C50 C51 1.37(4)
C50 H50A 0.9500
C51 C52 1.38(4)
C51 H51A 0.9500
C52 C53 1.41(4)
C52 H52A 0.9500
C53 C54 1.36(3)
C53 H53A 0.9500
C54 H54A 0.9500
C55 C60 1.35(4)
C55 C56 1.39(4)
C56 C57 1.40(4)
C56 H56A 0.9500
C57 C58 1.37(4)
C57 H57A 0.9500
C58 C59 1.37(4)
C58 H58A 0.9500
C59 C60 1.39(4)
C59 H59A 0.9500
C60 H60A 0.9500
